data_4129290
loop_
_publ_author_name
'Mittal, Nisha'
'Lippert, Katharina M.'
'De, Chandra Kanta'
'Klauber, Eric G.'
'Emge, Thomas J.'
'Schreiner, Peter R.'
'Seidel, Daniel'

_publ_section_title
;
 A Dual-Catalysis Anion-Binding Approach to the Kinetic Resolution of
 Amines: Insights into the Mechanism via a Combined Experimental and
 Computational Study.
;
_journal_issue 17
_journal_name_full 'Journal of the American Chemical Society'
_journal_page_first 5748
_journal_page_last 5758
_journal_paper_doi 10.1021/jacs.5b00190
_journal_volume 137
_journal_year 2015
_chemical_absolute_configuration ad
_chemical_formula_sum 'C61 H61 F24 N9 O2 S4'
_chemical_formula_weight 1536.43
_space_group_IT_number 1
_space_group_name_Hall 'P 1'
_space_group_name_H-M_alt 'P 1'
_symmetry_cell_setting triclinic
_symmetry_space_group_name_H-M 'P 1'
_atom_sites_solution_hydrogens geom
_atom_sites_solution_primary direct
_atom_sites_solution_secondary difmap
_audit_creation_method SHELXL-97
_cell_angle_alpha 86.129(14)
_cell_angle_beta 83.022(11)
_cell_angle_gamma 77.121(14)
_cell_formula_units_Z 1
_cell_length_a 8.567(2)
_cell_length_b 14.302(5)
_cell_length_c 14.504(3)
_cell_measurement_reflns_used 2115
_cell_measurement_temperature 100(2)
_cell_measurement_theta_max 27.70
_cell_measurement_theta_min 2.45
_cell_volume 1718.1(8)
_computing_cell_refinement 'Bruker SAINT'
_computing_data_collection 'Bruker APEX2'
_computing_data_reduction 'Bruker SAINT'
_computing_molecular_graphics 'Bruker SHELXTL'
_computing_publication_material 'Bruker SHELXTL'
_computing_structure_refinement 'SHELXL-97 (Sheldrick, 2008)'
_computing_structure_solution 'SHELXS-97 (Sheldrick, 2008)'
_diffrn_ambient_temperature 100(2)
_diffrn_measured_fraction_theta_full 0.972
_diffrn_measured_fraction_theta_max 0.972
_diffrn_measurement_device_type 'Bruker APEX-II CCD'
_diffrn_measurement_method '\f and \w scans'
_diffrn_radiation_monochromator graphite
_diffrn_radiation_source 'fine-focus sealed tube'
_diffrn_radiation_type MoK\a
_diffrn_radiation_wavelength 0.71073
_diffrn_reflns_av_R_equivalents 0.0000
_diffrn_reflns_av_sigmaI/netI 0.0550
_diffrn_reflns_limit_h_max 10
_diffrn_reflns_limit_h_min -10
_diffrn_reflns_limit_k_max 17
_diffrn_reflns_limit_k_min -17
_diffrn_reflns_limit_l_max 18
_diffrn_reflns_limit_l_min -18
_diffrn_reflns_number 11951
_diffrn_reflns_theta_full 26.37
_diffrn_reflns_theta_max 26.37
_diffrn_reflns_theta_min 1.42
_exptl_absorpt_coefficient_mu 0.253
_exptl_absorpt_correction_T_max 0.9925
_exptl_absorpt_correction_T_min 0.9078
_exptl_absorpt_correction_type multi-scan
_exptl_absorpt_process_details 'Bruker SAINT (TWINABS)'
_exptl_crystal_colour colourless
_exptl_crystal_density_diffrn 1.485
_exptl_crystal_density_method 'not measured'
_exptl_crystal_description needle
_exptl_crystal_F_000 786
_exptl_crystal_size_max 0.39
_exptl_crystal_size_mid 0.08
_exptl_crystal_size_min 0.03
_refine_diff_density_max 0.910
_refine_diff_density_min -0.396
_refine_diff_density_rms 0.083
_refine_ls_abs_structure_details 'Flack H D (1983), Acta Cryst. A39, 876-881'
_refine_ls_abs_structure_Flack 0.05(7)
_refine_ls_extinction_method none
_refine_ls_goodness_of_fit_ref 1.071
_refine_ls_hydrogen_treatment constr
_refine_ls_matrix_type full
_refine_ls_number_parameters 904
_refine_ls_number_reflns 11951
_refine_ls_number_restraints 1471
_refine_ls_restrained_S_all 1.075
_refine_ls_R_factor_all 0.0709
_refine_ls_R_factor_gt 0.0598
_refine_ls_shift/su_max 0.000
_refine_ls_shift/su_mean 0.000
_refine_ls_structure_factor_coef Fsqd
_refine_ls_weighting_details 'calc w=1/[\s^2^(Fo^2^)+(0.0700P)^2^+1.7000P] where P=(Fo^2^+2Fc^2^)/3'
_refine_ls_weighting_scheme calc
_refine_ls_wR_factor_gt 0.1385
_refine_ls_wR_factor_ref 0.1442
_reflns_number_gt 10457
_reflns_number_total 11951
_reflns_threshold_expression >2sigma(I)
_cod_data_source_file ja5b00190_si_003.cif
_cod_data_source_block chandra_fp1
_cod_depositor_comments
;
The following automatic conversions were performed:

data item '_symmetry_cell_setting' value 'Triclinic' was changed to
'triclinic' in accordance with the
/home/saulius/struct/COD-crude-data/automatic-downloads/DataCite-retrospective/ACS/depositions/lib/dictionaries/cif_core.dic
dictionary named 'cif_core.dic' version 2.4.2 last updated on
2011-04-26.

Automatic conversion script
Id: cif_fix_values 6909 2019-04-08 15:41:33Z antanas 
;
_cod_original_sg_symbol_H-M P1
_cod_database_code 4129290

loop_
_symmetry_equiv_pos_as_xyz
'x, y, z'

loop_
_atom_site_label
_atom_site_type_symbol
_atom_site_fract_x
_atom_site_fract_y
_atom_site_fract_z
_atom_site_U_iso_or_equiv
_atom_site_adp_type
_atom_site_occupancy
_atom_site_symmetry_multiplicity
_atom_site_calc_flag
_atom_site_refinement_flags
N1 N 0.0989(5) 0.3328(3) 0.0994(3) 0.0296(9) Uani 1 1 d U
H1N H 0.0158 0.3080 0.1322 0.036 Uiso 1 1 calc R
C1 C 0.1131(7) 0.3054(4) 0.0014(4) 0.0397(12) Uani 1 1 d U
H1A H 0.2171 0.3153 -0.0310 0.048 Uiso 1 1 calc R
H1B H 0.0256 0.3476 -0.0303 0.048 Uiso 1 1 calc R
C2 C 0.1033(7) 0.2008(4) -0.0054(4) 0.0457(14) Uani 1 1 d U
H2A H 0.2002 0.1586 0.0156 0.069 Uiso 1 1 calc R
H2B H 0.0954 0.1882 -0.0701 0.069 Uiso 1 1 calc R
H2C H 0.0080 0.1885 0.0339 0.069 Uiso 1 1 calc R
C3 C 0.0580(6) 0.4390(4) 0.1089(4) 0.0330(11) Uani 1 1 d U
H3A H 0.1450 0.4665 0.0739 0.040 Uiso 1 1 calc R
H3B H 0.0545 0.4527 0.1752 0.040 Uiso 1 1 calc R
C4 C -0.1016(6) 0.4892(4) 0.0745(4) 0.0366(12) Uani 1 1 d U
H4A H -0.0892 0.4932 0.0064 0.055 Uiso 1 1 calc R
H4B H -0.1346 0.5540 0.0982 0.055 Uiso 1 1 calc R
H4C H -0.1839 0.4526 0.0967 0.055 Uiso 1 1 calc R
C5 C 0.2522(6) 0.2894(4) 0.1438(4) 0.0333(11) Uani 1 1 d U
H5A H 0.2969 0.2242 0.1205 0.040 Uiso 1 1 calc R
H5B H 0.3327 0.3289 0.1243 0.040 Uiso 1 1 calc R
C6 C 0.2260(7) 0.2828(4) 0.2477(4) 0.0414(13) Uani 1 1 d U
H6A H 0.1790 0.3468 0.2713 0.062 Uiso 1 1 calc R
H6B H 0.3294 0.2574 0.2724 0.062 Uiso 1 1 calc R
H6C H 0.1526 0.2398 0.2676 0.062 Uiso 1 1 calc R
O1 O -0.4065(4) 0.3916(2) 0.1910(2) 0.0307(8) Uani 1 1 d U
O2 O -0.1788(4) 0.2802(2) 0.1902(2) 0.0248(7) Uani 1 1 d U
C7 C -0.2454(6) 0.3892(3) 0.3141(4) 0.0264(10) Uani 1 1 d U
C8 C -0.1629(6) 0.3286(4) 0.3794(4) 0.0314(11) Uani 1 1 d U
H8 H -0.1207 0.2631 0.3662 0.038 Uiso 1 1 calc R
C9 C -0.1409(7) 0.3614(4) 0.4632(4) 0.0382(12) Uani 1 1 d U
H9 H -0.0850 0.3186 0.5073 0.046 Uiso 1 1 calc R
C10 C -0.2011(7) 0.4574(4) 0.4827(4) 0.0406(12) Uani 1 1 d U
H10 H -0.1902 0.4805 0.5410 0.049 Uiso 1 1 calc R
C11 C -0.2776(6) 0.5191(4) 0.4158(4) 0.0365(12) Uani 1 1 d U
H11 H -0.3149 0.5854 0.4275 0.044 Uiso 1 1 calc R
C12 C -0.3002(6) 0.4850(4) 0.3323(4) 0.0304(11) Uani 1 1 d U
H12 H -0.3536 0.5279 0.2874 0.037 Uiso 1 1 calc R
C13 C -0.2798(6) 0.3517(3) 0.2261(3) 0.0251(10) Uani 1 1 d U
S1 S -0.90790(13) 0.66198(8) 0.19709(8) 0.0230(2) Uani 1 1 d U
S2 S -0.40182(13) 0.73197(8) 0.24260(8) 0.0209(2) Uani 1 1 d U
N2 N -0.6101(4) 0.5827(3) 0.1257(3) 0.0206(8) Uani 1 1 d U
H2N H -0.5226 0.5374 0.1301 0.025 Uiso 1 1 calc R
N3 N -0.6825(4) 0.5226(3) 0.2699(3) 0.0218(8) Uani 1 1 d U
H3N H -0.6048 0.4733 0.2531 0.026 Uiso 1 1 calc R
N4 N -0.6298(4) 0.7884(3) 0.1281(3) 0.0204(8) Uani 1 1 d U
H4N H -0.7243 0.8245 0.1184 0.024 Uiso 1 1 calc R
N5 N -0.6966(5) 0.8477(3) 0.2707(3) 0.0225(8) Uani 1 1 d U
H5N H -0.7888 0.8730 0.2487 0.027 Uiso 1 1 calc R
C14 C -0.6130(5) 0.6435(3) 0.0403(3) 0.0217(9) Uani 1 1 d U
H14 H -0.7276 0.6659 0.0270 0.026 Uiso 1 1 calc R
C15 C -0.5181(6) 0.5878(3) -0.0423(3) 0.0246(10) Uani 1 1 d U
H15A H -0.4054 0.5629 -0.0289 0.030 Uiso 1 1 calc R
H15B H -0.5653 0.5321 -0.0507 0.030 Uiso 1 1 calc R
C16 C -0.5189(6) 0.6496(4) -0.1322(3) 0.0274(10) Uani 1 1 d U
H16A H -0.6301 0.6680 -0.1498 0.033 Uiso 1 1 calc R
H16B H -0.4505 0.6117 -0.1826 0.033 Uiso 1 1 calc R
C17 C -0.4567(6) 0.7406(4) -0.1221(3) 0.0289(10) Uani 1 1 d U
H17A H -0.3407 0.7228 -0.1138 0.035 Uiso 1 1 calc R
H17B H -0.4693 0.7820 -0.1794 0.035 Uiso 1 1 calc R
C18 C -0.5489(6) 0.7959(4) -0.0392(3) 0.0265(10) Uani 1 1 d U
H18A H -0.6626 0.8201 -0.0510 0.032 Uiso 1 1 calc R
H18B H -0.5022 0.8519 -0.0316 0.032 Uiso 1 1 calc R
C19 C -0.5428(5) 0.7329(3) 0.0505(3) 0.0225(9) Uani 1 1 d U
H19 H -0.4277 0.7105 0.0626 0.027 Uiso 1 1 calc R
C20 C -0.7257(5) 0.5878(3) 0.1985(3) 0.0181(8) Uani 1 1 d U
C21 C -0.7396(5) 0.5202(3) 0.3649(3) 0.0202(9) Uani 1 1 d U
C22 C -0.6693(6) 0.4410(3) 0.4186(3) 0.0220(9) Uani 1 1 d U
H22 H -0.5900 0.3911 0.3896 0.026 Uiso 1 1 calc R
C23 C -0.7130(6) 0.4337(3) 0.5136(3) 0.0244(9) Uani 1 1 d U
C24 C -0.8302(6) 0.5052(3) 0.5587(3) 0.0257(10) Uani 1 1 d U
H24 H -0.8584 0.5011 0.6240 0.031 Uiso 1 1 calc R
C25 C -0.9037(6) 0.5822(3) 0.5044(3) 0.0234(9) Uani 1 1 d U
C26 C -0.8592(6) 0.5905(3) 0.4091(3) 0.0246(9) Uani 1 1 d U
H26 H -0.9107 0.6446 0.3740 0.030 Uiso 1 1 calc R
C27 C -0.6324(7) 0.3514(4) 0.5727(4) 0.0333(11) Uani 1 1 d U
F1 F -0.5330(5) 0.2845(3) 0.5254(2) 0.0600(11) Uani 1 1 d U
F2 F -0.7392(5) 0.3079(3) 0.6235(3) 0.0777(13) Uani 1 1 d U
F3 F -0.5535(6) 0.3783(3) 0.6350(3) 0.0814(15) Uani 1 1 d U
C28 C -1.0292(7) 0.6581(4) 0.5510(4) 0.0325(11) Uani 1 1 d U
F4 F -1.0996(4) 0.6282(2) 0.6317(2) 0.0446(8) Uani 1 1 d U
F5 F -0.9696(4) 0.7344(2) 0.5693(2) 0.0427(8) Uani 1 1 d U
F6 F -1.1471(3) 0.6934(2) 0.4965(2) 0.0318(6) Uani 1 1 d U
C29 C -0.5843(5) 0.7912(3) 0.2120(3) 0.0197(9) Uani 1 1 d U
C30 C -0.6849(5) 0.8712(3) 0.3624(3) 0.0218(9) Uani 1 1 d U
C31 C -0.6286(5) 0.8026(3) 0.4302(3) 0.0231(9) Uani 1 1 d U
H31 H -0.5924 0.7372 0.4152 0.028 Uiso 1 1 calc R
C32 C -0.6256(5) 0.8302(3) 0.5205(3) 0.0235(9) Uani 1 1 d U
C33 C -0.6811(5) 0.9258(3) 0.5438(3) 0.0242(9) Uani 1 1 d U
H33 H -0.6783 0.9446 0.6051 0.029 Uiso 1 1 calc R
C34 C -0.7405(5) 0.9927(3) 0.4762(3) 0.0231(9) Uani 1 1 d U
C35 C -0.7415(5) 0.9664(3) 0.3855(3) 0.0210(9) Uani 1 1 d U
H35 H -0.7809 1.0134 0.3396 0.025 Uiso 1 1 calc R
C36 C -0.5627(6) 0.7590(4) 0.5944(3) 0.0318(11) Uani 1 1 d U
F7 F -0.5207(6) 0.6707(3) 0.5676(3) 0.0674(12) Uani 1 1 d U
F8 F -0.6665(4) 0.7618(3) 0.6715(2) 0.0440(8) Uani 1 1 d U
F9 F -0.4286(4) 0.7790(3) 0.6238(2) 0.0522(9) Uani 1 1 d U
C37 C -0.8011(6) 1.0952(3) 0.4993(3) 0.0270(10) Uani 1 1 d U
F10 F -0.7852(6) 1.1129(3) 0.5850(2) 0.0632(11) Uani 1 1 d U
F11 F -0.7269(5) 1.1537(2) 0.4440(3) 0.0567(10) Uani 1 1 d U
F12 F -0.9568(4) 1.1256(3) 0.4878(4) 0.0755(14) Uani 1 1 d U
S3 S -0.52956(13) 0.03597(8) 0.16141(8) 0.0242(3) Uani 1 1 d U
S4 S 0.03648(13) -0.03079(8) 0.12786(8) 0.0219(2) Uani 1 1 d U
N6 N -0.3215(4) 0.1084(3) 0.2432(3) 0.0213(8) Uani 1 1 d U
H6N H -0.2629 0.1519 0.2417 0.026 Uiso 1 1 calc R
N7 N -0.3601(4) 0.1721(3) 0.0992(3) 0.0221(8) Uani 1 1 d U
H7N H -0.3123 0.2146 0.1183 0.027 Uiso 1 1 calc R
N8 N -0.1909(4) -0.0964(3) 0.2416(3) 0.0206(8) Uani 1 1 d U
H8N H -0.2556 -0.1369 0.2508 0.025 Uiso 1 1 calc R
N9 N -0.1536(4) -0.1498(3) 0.0954(3) 0.0210(8) Uani 1 1 d U
H9N H -0.2288 -0.1811 0.1173 0.025 Uiso 1 1 calc R
C38 C -0.3251(5) 0.0462(3) 0.3276(3) 0.0198(9) Uani 1 1 d U
H38 H -0.4282 0.0233 0.3358 0.024 Uiso 1 1 calc R
C39 C -0.3171(6) 0.1023(4) 0.4117(3) 0.0294(10) Uani 1 1 d U
H39A H -0.4102 0.1576 0.4170 0.035 Uiso 1 1 calc R
H39B H -0.2176 0.1277 0.4026 0.035 Uiso 1 1 calc R
C40 C -0.3184(6) 0.0400(4) 0.5021(3) 0.0295(10) Uani 1 1 d U
H40A H -0.3063 0.0780 0.5543 0.035 Uiso 1 1 calc R
H40B H -0.4231 0.0206 0.5151 0.035 Uiso 1 1 calc R
C41 C -0.1840(6) -0.0486(4) 0.4955(3) 0.0285(10) Uani 1 1 d U
H41A H -0.1958 -0.0909 0.5516 0.034 Uiso 1 1 calc R
H41B H -0.0792 -0.0296 0.4933 0.034 Uiso 1 1 calc R
C42 C -0.1854(6) -0.1034(3) 0.4094(3) 0.0254(10) Uani 1 1 d U
H42A H -0.2827 -0.1310 0.4166 0.031 Uiso 1 1 calc R
H42B H -0.0900 -0.1574 0.4043 0.031 Uiso 1 1 calc R
C43 C -0.1842(5) -0.0407(3) 0.3199(3) 0.0214(9) Uani 1 1 d U
H43 H -0.0815 -0.0174 0.3104 0.026 Uiso 1 1 calc R
C44 C -0.3981(5) 0.1067(3) 0.1671(3) 0.0204(9) Uani 1 1 d U
C45 C -0.3841(6) 0.1833(3) 0.0047(3) 0.0249(9) Uani 1 1 d U
C46 C -0.3381(6) 0.2627(4) -0.0437(3) 0.0269(10) Uani 1 1 d U
H46 H -0.2996 0.3068 -0.0110 0.032 Uiso 1 1 calc R
C47 C -0.3476(7) 0.2781(4) -0.1383(4) 0.0351(11) Uani 1 1 d U
C48 C -0.4078(7) 0.2160(4) -0.1877(4) 0.0342(11) Uani 1 1 d U
H48 H -0.4176 0.2274 -0.2522 0.041 Uiso 1 1 calc R
C49 C -0.4526(6) 0.1377(4) -0.1403(4) 0.0319(11) Uani 1 1 d U
C50 C -0.4404(6) 0.1196(4) -0.0451(4) 0.0289(10) Uani 1 1 d U
H50 H -0.4701 0.0643 -0.0145 0.035 Uiso 1 1 calc R
C51 C -0.2934(9) 0.3615(5) -0.1898(4) 0.0505(15) Uani 1 1 d U
F13 F -0.2182(6) 0.4078(3) -0.1396(3) 0.0646(11) Uani 1 1 d U
F14 F -0.4237(7) 0.4309(3) -0.2109(3) 0.0784(13) Uani 1 1 d U
F15 F -0.2148(7) 0.3422(3) -0.2709(3) 0.0846(14) Uani 1 1 d U
C52 C -0.5138(8) 0.0687(5) -0.1911(4) 0.0488(14) Uani 1 1 d U
F16 F -0.5536(9) 0.0953(4) -0.2699(3) 0.1113(19) Uani 1 1 d U
F17 F -0.3959(7) -0.0113(4) -0.2117(5) 0.121(2) Uani 1 1 d U
F18 F -0.6139(6) 0.0243(3) -0.1401(3) 0.0817(14) Uani 1 1 d U
C53 C -0.1106(5) -0.0939(3) 0.1569(3) 0.0179(9) Uani 1 1 d U
C54 C -0.0927(5) -0.1634(3) 0.0019(3) 0.0206(9) Uani 1 1 d U
C55 C -0.0769(5) -0.0868(3) -0.0614(3) 0.0240(9) Uani 1 1 d U
H55 H -0.1036 -0.0229 -0.0409 0.029 Uiso 1 1 calc R
C56 C -0.0220(6) -0.1044(4) -0.1541(3) 0.0253(9) Uani 1 1 d U
C57 C 0.0173(5) -0.1965(4) -0.1862(3) 0.0248(9) Uani 1 1 d U
H57 H 0.0532 -0.2075 -0.2499 0.030 Uiso 1 1 calc R
C58 C 0.0028(5) -0.2726(3) -0.1229(3) 0.0240(9) Uani 1 1 d U
C59 C -0.0507(5) -0.2566(3) -0.0294(3) 0.0200(9) Uani 1 1 d U
H59 H -0.0585 -0.3093 0.0131 0.024 Uiso 1 1 calc R
C60 C 0.0017(7) -0.0223(4) -0.2218(4) 0.0372(12) Uani 1 1 d U
F19 F -0.0636(5) 0.0624(2) -0.1886(3) 0.0573(10) Uani 1 1 d U
F20 F -0.0506(6) -0.0291(3) -0.3038(2) 0.0660(11) Uani 1 1 d U
F21 F 0.1588(4) -0.0225(3) -0.2423(3) 0.0523(9) Uani 1 1 d U
C61 C 0.0466(6) -0.3730(4) -0.1543(3) 0.0269(10) Uani 1 1 d U
F22 F -0.0846(3) -0.4095(2) -0.1616(2) 0.0345(7) Uani 1 1 d U
F23 F 0.1352(4) -0.3821(2) -0.23667(19) 0.0352(7) Uani 1 1 d U
F24 F 0.1292(3) -0.4330(2) -0.0926(2) 0.0306(6) Uani 1 1 d U

loop_
_atom_site_aniso_label
_atom_site_aniso_U_11
_atom_site_aniso_U_22
_atom_site_aniso_U_33
_atom_site_aniso_U_23
_atom_site_aniso_U_13
_atom_site_aniso_U_12
N1 0.0135(18) 0.033(2) 0.043(2) 0.0049(18) -0.0070(16) -0.0081(16)
C1 0.032(3) 0.044(3) 0.045(3) -0.004(2) -0.007(2) -0.008(2)
C2 0.033(3) 0.049(3) 0.056(4) -0.013(3) -0.004(3) -0.007(3)
C3 0.022(2) 0.029(2) 0.049(3) 0.004(2) -0.009(2) -0.006(2)
C4 0.025(3) 0.038(3) 0.047(3) 0.009(2) -0.007(2) -0.008(2)
C5 0.015(2) 0.037(3) 0.050(3) 0.000(2) -0.011(2) -0.007(2)
C6 0.030(3) 0.045(3) 0.049(3) 0.003(3) -0.012(2) -0.004(2)
O1 0.0214(17) 0.0314(18) 0.0399(19) -0.0060(15) -0.0118(14) -0.0015(14)
O2 0.0159(16) 0.0231(16) 0.0367(18) -0.0053(14) -0.0048(13) -0.0048(13)
C7 0.018(2) 0.027(2) 0.036(2) 0.0006(18) -0.0021(18) -0.0104(18)
C8 0.029(2) 0.025(2) 0.042(3) 0.003(2) -0.008(2) -0.009(2)
C9 0.034(3) 0.043(3) 0.042(3) 0.006(2) -0.013(2) -0.015(2)
C10 0.038(3) 0.046(3) 0.043(3) -0.007(2) -0.008(2) -0.015(2)
C11 0.025(3) 0.032(3) 0.053(3) -0.014(2) -0.005(2) -0.003(2)
C12 0.018(2) 0.028(2) 0.045(3) -0.005(2) -0.007(2) -0.0028(19)
C13 0.017(2) 0.021(2) 0.037(2) 0.0004(19) -0.0019(19) -0.0065(18)
S1 0.0133(5) 0.0286(6) 0.0255(6) 0.0007(5) -0.0057(4) -0.0001(5)
S2 0.0145(5) 0.0230(6) 0.0259(6) 0.0002(5) -0.0068(4) -0.0036(4)
N2 0.0119(17) 0.0220(18) 0.0259(18) -0.0033(15) -0.0038(14) 0.0021(14)
N3 0.0148(18) 0.0235(18) 0.0243(18) 0.0011(15) -0.0030(15) 0.0016(15)
N4 0.0106(17) 0.0256(19) 0.0253(18) -0.0031(15) -0.0054(14) -0.0022(15)
N5 0.0147(18) 0.030(2) 0.0252(19) -0.0012(16) -0.0071(15) -0.0070(15)
C14 0.014(2) 0.028(2) 0.025(2) -0.0013(17) -0.0055(16) -0.0053(17)
C15 0.019(2) 0.031(2) 0.023(2) -0.0040(18) -0.0041(18) -0.0026(19)
C16 0.026(2) 0.039(3) 0.019(2) -0.0050(19) -0.0059(18) -0.008(2)
C17 0.023(2) 0.041(3) 0.026(2) -0.003(2) -0.0038(19) -0.012(2)
C18 0.019(2) 0.032(2) 0.029(2) -0.0011(19) 0.0000(18) -0.0084(19)
C19 0.014(2) 0.028(2) 0.027(2) -0.0029(17) -0.0018(17) -0.0078(17)
C20 0.0111(19) 0.022(2) 0.022(2) -0.0028(17) -0.0056(16) -0.0041(16)
C21 0.016(2) 0.024(2) 0.023(2) -0.0004(17) -0.0067(16) -0.0061(16)
C22 0.019(2) 0.023(2) 0.027(2) -0.0001(17) -0.0073(17) -0.0076(17)
C23 0.023(2) 0.025(2) 0.028(2) 0.0000(17) -0.0113(18) -0.0055(17)
C24 0.028(2) 0.027(2) 0.023(2) -0.0010(18) -0.0045(18) -0.0084(18)
C25 0.021(2) 0.024(2) 0.028(2) -0.0032(17) -0.0063(17) -0.0070(17)
C26 0.020(2) 0.024(2) 0.031(2) 0.0024(18) -0.0085(18) -0.0061(18)
C27 0.044(3) 0.026(2) 0.029(2) -0.002(2) -0.009(2) -0.002(2)
F1 0.076(3) 0.0430(19) 0.0417(19) -0.0012(15) -0.0092(17) 0.0292(18)
F2 0.069(3) 0.058(2) 0.088(3) 0.039(2) 0.012(2) 0.002(2)
F3 0.121(4) 0.050(2) 0.079(3) -0.003(2) -0.078(3) 0.004(2)
C28 0.033(3) 0.036(3) 0.027(2) 0.001(2) -0.0095(19) 0.000(2)
F4 0.0380(18) 0.0534(19) 0.0290(16) 0.0050(14) 0.0059(13) 0.0114(15)
F5 0.0386(18) 0.0357(17) 0.054(2) -0.0176(15) -0.0121(15) -0.0005(14)
F6 0.0236(14) 0.0343(16) 0.0345(15) 0.0005(12) -0.0062(12) 0.0013(12)
C29 0.017(2) 0.018(2) 0.028(2) -0.0002(17) -0.0034(17) -0.0107(17)
C30 0.0118(19) 0.030(2) 0.025(2) -0.0012(17) -0.0014(16) -0.0077(17)
C31 0.014(2) 0.025(2) 0.029(2) 0.0028(18) 0.0010(17) -0.0056(17)
C32 0.014(2) 0.031(2) 0.025(2) 0.0005(18) -0.0025(17) -0.0039(18)
C33 0.016(2) 0.034(2) 0.023(2) -0.0026(18) -0.0017(17) -0.0060(18)
C34 0.016(2) 0.027(2) 0.027(2) -0.0014(17) -0.0001(17) -0.0080(17)
C35 0.013(2) 0.028(2) 0.024(2) 0.0036(17) -0.0016(17) -0.0089(17)
C36 0.031(3) 0.037(3) 0.022(2) 0.002(2) -0.0013(19) 0.002(2)
F7 0.104(3) 0.040(2) 0.044(2) 0.0061(16) -0.020(2) 0.017(2)
F8 0.0279(16) 0.066(2) 0.0301(16) 0.0174(15) 0.0033(12) -0.0028(15)
F9 0.0195(16) 0.082(2) 0.050(2) 0.0191(18) -0.0137(14) -0.0025(16)
C37 0.023(2) 0.029(2) 0.031(2) -0.0049(19) -0.0073(19) -0.0060(19)
F10 0.112(3) 0.0376(18) 0.0386(19) -0.0119(15) -0.018(2) -0.005(2)
F11 0.075(3) 0.0308(17) 0.062(2) 0.0006(16) 0.0114(19) -0.0172(17)
F12 0.0307(19) 0.042(2) 0.158(4) -0.040(2) -0.029(2) 0.0034(16)
S3 0.0192(6) 0.0278(6) 0.0296(6) 0.0032(5) -0.0101(5) -0.0108(5)
S4 0.0149(5) 0.0266(6) 0.0257(6) 0.0007(5) -0.0044(4) -0.0069(5)
N6 0.0176(19) 0.0244(19) 0.0247(18) -0.0019(15) -0.0055(15) -0.0082(15)
N7 0.0167(18) 0.0235(18) 0.0297(19) 0.0005(15) -0.0112(15) -0.0078(15)
N8 0.0187(18) 0.0206(18) 0.0240(18) -0.0013(15) -0.0052(14) -0.0057(15)
N9 0.0163(18) 0.0264(19) 0.0231(18) -0.0026(15) -0.0049(14) -0.0086(15)
C38 0.016(2) 0.025(2) 0.022(2) 0.0017(17) -0.0046(16) -0.0119(17)
C39 0.027(2) 0.031(2) 0.030(2) -0.0056(19) -0.0073(19) -0.005(2)
C40 0.031(3) 0.036(2) 0.024(2) -0.0062(19) -0.0039(19) -0.012(2)
C41 0.025(2) 0.036(2) 0.028(2) 0.001(2) -0.0065(19) -0.012(2)
C42 0.028(2) 0.026(2) 0.024(2) 0.0026(18) -0.0071(18) -0.0076(19)
C43 0.018(2) 0.023(2) 0.025(2) -0.0021(17) -0.0043(17) -0.0071(17)
C44 0.015(2) 0.022(2) 0.024(2) -0.0005(17) -0.0048(17) -0.0010(17)
C45 0.016(2) 0.028(2) 0.030(2) -0.0011(18) -0.0043(17) -0.0012(18)
C46 0.027(2) 0.026(2) 0.029(2) -0.0012(18) -0.0070(19) -0.0067(19)
C47 0.044(3) 0.031(2) 0.030(2) 0.0016(19) -0.013(2) -0.005(2)
C48 0.038(3) 0.037(3) 0.027(2) 0.002(2) -0.012(2) -0.004(2)
C49 0.027(2) 0.041(2) 0.031(2) 0.000(2) -0.0103(19) -0.009(2)
C50 0.021(2) 0.033(2) 0.036(2) 0.001(2) -0.0080(19) -0.0090(19)
C51 0.084(4) 0.044(3) 0.031(3) 0.006(2) -0.016(3) -0.026(3)
F13 0.092(3) 0.065(2) 0.052(2) 0.0185(18) -0.023(2) -0.047(2)
F14 0.122(4) 0.041(2) 0.081(3) 0.0127(19) -0.047(3) -0.021(2)
F15 0.131(4) 0.069(3) 0.059(2) -0.001(2) 0.023(2) -0.051(3)
C52 0.055(3) 0.064(3) 0.037(3) -0.009(3) -0.009(3) -0.030(3)
F16 0.203(5) 0.101(3) 0.070(3) 0.021(2) -0.082(3) -0.087(4)
F17 0.096(4) 0.103(4) 0.177(5) -0.074(4) -0.033(3) -0.023(3)
F18 0.110(3) 0.097(3) 0.065(3) -0.011(2) -0.023(2) -0.069(3)
C53 0.014(2) 0.019(2) 0.020(2) 0.0012(16) -0.0065(16) 0.0004(16)
C54 0.0097(19) 0.029(2) 0.026(2) -0.0038(17) -0.0071(16) -0.0059(17)
C55 0.015(2) 0.025(2) 0.033(2) 0.0011(18) -0.0101(18) -0.0027(18)
C56 0.019(2) 0.034(2) 0.025(2) 0.0018(18) -0.0106(17) -0.0085(19)
C57 0.016(2) 0.040(2) 0.021(2) -0.0033(18) -0.0029(17) -0.0097(19)
C58 0.012(2) 0.034(2) 0.029(2) -0.0044(18) -0.0070(17) -0.0073(18)
C59 0.013(2) 0.027(2) 0.022(2) 0.0033(17) -0.0074(16) -0.0067(17)
C60 0.045(3) 0.041(3) 0.031(3) 0.001(2) -0.010(2) -0.018(2)
F19 0.072(3) 0.0376(18) 0.052(2) 0.0115(16) 0.0091(18) -0.0029(17)
F20 0.098(3) 0.078(3) 0.0416(19) 0.0231(18) -0.034(2) -0.052(2)
F21 0.047(2) 0.056(2) 0.058(2) 0.0022(17) 0.0040(17) -0.0286(17)
C61 0.025(2) 0.031(2) 0.028(2) -0.0031(19) -0.0074(19) -0.010(2)
F22 0.0235(15) 0.0412(17) 0.0449(17) -0.0116(14) -0.0058(13) -0.0161(13)
F23 0.0330(16) 0.0421(17) 0.0318(16) -0.0134(13) 0.0032(12) -0.0113(14)
F24 0.0246(14) 0.0325(15) 0.0352(15) -0.0089(12) -0.0044(12) -0.0044(12)

loop_
_atom_type_symbol
_atom_type_description
_atom_type_scat_dispersion_real
_atom_type_scat_dispersion_imag
_atom_type_scat_source
C C 0.0033 0.0016 'International Tables Vol C Tables 4.2.6.8 and 6.1.1.4'
H H 0.0000 0.0000 'International Tables Vol C Tables 4.2.6.8 and 6.1.1.4'
N N 0.0061 0.0033 'International Tables Vol C Tables 4.2.6.8 and 6.1.1.4'
O O 0.0106 0.0060 'International Tables Vol C Tables 4.2.6.8 and 6.1.1.4'
F F 0.0171 0.0103 'International Tables Vol C Tables 4.2.6.8 and 6.1.1.4'
S S 0.1246 0.1234 'International Tables Vol C Tables 4.2.6.8 and 6.1.1.4'

loop_
_geom_angle_atom_site_label_1
_geom_angle_atom_site_label_2
_geom_angle_atom_site_label_3
_geom_angle
C1 N1 C3 112.5(4)
C1 N1 C5 111.3(4)
C3 N1 C5 109.8(4)
C1 N1 H1N 107.7
C3 N1 H1N 107.7
C5 N1 H1N 107.7
N1 C1 C2 111.8(5)
N1 C1 H1A 109.3
C2 C1 H1A 109.3
N1 C1 H1B 109.3
C2 C1 H1B 109.3
H1A C1 H1B 107.9
C1 C2 H2A 109.5
C1 C2 H2B 109.5
H2A C2 H2B 109.5
C1 C2 H2C 109.5
H2A C2 H2C 109.5
H2B C2 H2C 109.5
N1 C3 C4 114.3(4)
N1 C3 H3A 108.7
C4 C3 H3A 108.7
N1 C3 H3B 108.7
C4 C3 H3B 108.7
H3A C3 H3B 107.6
C3 C4 H4A 109.5
C3 C4 H4B 109.5
H4A C4 H4B 109.5
C3 C4 H4C 109.5
H4A C4 H4C 109.5
H4B C4 H4C 109.5
C6 C5 N1 113.1(4)
C6 C5 H5A 109.0
N1 C5 H5A 109.0
C6 C5 H5B 109.0
N1 C5 H5B 109.0
H5A C5 H5B 107.8
C5 C6 H6A 109.5
C5 C6 H6B 109.5
H6A C6 H6B 109.5
C5 C6 H6C 109.5
H6A C6 H6C 109.5
H6B C6 H6C 109.5
C12 C7 C8 118.8(5)
C12 C7 C13 119.9(5)
C8 C7 C13 121.3(4)
C9 C8 C7 121.5(5)
C9 C8 H8 119.2
C7 C8 H8 119.2
C8 C9 C10 119.5(5)
C8 C9 H9 120.2
C10 C9 H9 120.2
C11 C10 C9 119.1(5)
C11 C10 H10 120.5
C9 C10 H10 120.5
C12 C11 C10 120.7(5)
C12 C11 H11 119.6
C10 C11 H11 119.6
C7 C12 C11 120.3(5)
C7 C12 H12 119.9
C11 C12 H12 119.9
O1 C13 O2 122.7(5)
O1 C13 C7 118.8(4)
O2 C13 C7 118.4(4)
C20 N2 C14 127.7(4)
C20 N2 H2N 116.1
C14 N2 H2N 116.1
C20 N3 C21 131.8(4)
C20 N3 H3N 114.1
C21 N3 H3N 114.1
C29 N4 C19 128.0(4)
C29 N4 H4N 116.0
C19 N4 H4N 116.0
C29 N5 C30 128.6(4)
C29 N5 H5N 115.7
C30 N5 H5N 115.7
N2 C14 C15 111.2(4)
N2 C14 C19 111.5(4)
C15 C14 C19 108.8(4)
N2 C14 H14 108.4
C15 C14 H14 108.4
C19 C14 H14 108.4
C16 C15 C14 112.3(4)
C16 C15 H15A 109.1
C14 C15 H15A 109.1
C16 C15 H15B 109.1
C14 C15 H15B 109.1
H15A C15 H15B 107.9
C15 C16 C17 111.8(4)
C15 C16 H16A 109.2
C17 C16 H16A 109.2
C15 C16 H16B 109.2
C17 C16 H16B 109.2
H16A C16 H16B 107.9
C18 C17 C16 110.7(4)
C18 C17 H17A 109.5
C16 C17 H17A 109.5
C18 C17 H17B 109.5
C16 C17 H17B 109.5
H17A C17 H17B 108.1
C17 C18 C19 111.6(4)
C17 C18 H18A 109.3
C19 C18 H18A 109.3
C17 C18 H18B 109.3
C19 C18 H18B 109.3
H18A C18 H18B 108.0
N4 C19 C18 110.0(4)
N4 C19 C14 110.8(4)
C18 C19 C14 110.6(4)
N4 C19 H19 108.5
C18 C19 H19 108.5
C14 C19 H19 108.5
N2 C20 N3 113.2(4)
N2 C20 S1 122.5(3)
N3 C20 S1 124.2(3)
C26 C21 C22 117.9(4)
C26 C21 N3 125.3(4)
C22 C21 N3 116.8(4)
C23 C22 C21 121.1(4)
C23 C22 H22 119.4
C21 C22 H22 119.4
C22 C23 C24 121.2(4)
C22 C23 C27 121.6(4)
C24 C23 C27 117.2(4)
C25 C24 C23 117.4(4)
C25 C24 H24 121.3
C23 C24 H24 121.3
C24 C25 C26 121.7(4)
C24 C25 C28 118.1(4)
C26 C25 C28 120.1(4)
C21 C26 C25 120.6(4)
C21 C26 H26 119.7
C25 C26 H26 119.7
F1 C27 F3 107.8(5)
F1 C27 F2 105.9(5)
F3 C27 F2 103.8(5)
F1 C27 C23 113.8(4)
F3 C27 C23 113.0(4)
F2 C27 C23 111.9(5)
F4 C28 F6 107.0(4)
F4 C28 F5 106.8(4)
F6 C28 F5 105.7(4)
F4 C28 C25 113.7(4)
F6 C28 C25 111.2(4)
F5 C28 C25 112.0(4)
N4 C29 N5 113.6(4)
N4 C29 S2 123.3(4)
N5 C29 S2 123.1(3)
C35 C30 C31 119.7(4)
C35 C30 N5 117.4(4)
C31 C30 N5 122.8(4)
C30 C31 C32 119.9(4)
C30 C31 H31 120.0
C32 C31 H31 120.0
C33 C32 C31 120.6(4)
C33 C32 C36 118.0(4)
C31 C32 C36 121.4(4)
C34 C33 C32 118.8(4)
C34 C33 H33 120.6
C32 C33 H33 120.6
C33 C34 C35 121.2(4)
C33 C34 C37 119.9(4)
C35 C34 C37 118.9(4)
C30 C35 C34 119.8(4)
C30 C35 H35 120.1
C34 C35 H35 120.1
F7 C36 F8 108.6(5)
F7 C36 F9 106.1(4)
F8 C36 F9 104.2(4)
F7 C36 C32 113.8(4)
F8 C36 C32 112.7(4)
F9 C36 C32 110.9(4)
F10 C37 F11 106.5(4)
F10 C37 F12 107.0(5)
F11 C37 F12 104.8(4)
F10 C37 C34 113.8(4)
F11 C37 C34 112.4(4)
F12 C37 C34 111.8(4)
C44 N6 C38 127.5(4)
C44 N6 H6N 116.3
C38 N6 H6N 116.3
C44 N7 C45 131.4(4)
C44 N7 H7N 114.3
C45 N7 H7N 114.3
C53 N8 C43 127.7(4)
C53 N8 H8N 116.1
C43 N8 H8N 116.1
C53 N9 C54 128.0(4)
C53 N9 H9N 116.0
C54 N9 H9N 116.0
N6 C38 C39 109.9(4)
N6 C38 C43 110.5(4)
C39 C38 C43 109.8(4)
N6 C38 H38 108.9
C39 C38 H38 108.9
C43 C38 H38 108.9
C38 C39 C40 112.0(4)
C38 C39 H39A 109.2
C40 C39 H39A 109.2
C38 C39 H39B 109.2
C40 C39 H39B 109.2
H39A C39 H39B 107.9
C41 C40 C39 111.3(4)
C41 C40 H40A 109.4
C39 C40 H40A 109.4
C41 C40 H40B 109.4
C39 C40 H40B 109.4
H40A C40 H40B 108.0
C40 C41 C42 111.4(4)
C40 C41 H41A 109.3
C42 C41 H41A 109.3
C40 C41 H41B 109.3
C42 C41 H41B 109.3
H41A C41 H41B 108.0
C41 C42 C43 112.9(4)
C41 C42 H42A 109.0
C43 C42 H42A 109.0
C41 C42 H42B 109.0
C43 C42 H42B 109.0
H42A C42 H42B 107.8
N8 C43 C38 110.9(4)
N8 C43 C42 110.0(4)
C38 C43 C42 110.2(4)
N8 C43 H43 108.6
C38 C43 H43 108.6
C42 C43 H43 108.6
N6 C44 N7 111.4(4)
N6 C44 S3 123.0(3)
N7 C44 S3 125.6(3)
C50 C45 C46 118.2(4)
C50 C45 N7 125.6(4)
C46 C45 N7 116.1(4)
C47 C46 C45 121.3(5)
C47 C46 H46 119.4
C45 C46 H46 119.4
C46 C47 C48 120.6(5)
C46 C47 C51 120.8(5)
C48 C47 C51 118.6(5)
C49 C48 C47 118.2(5)
C49 C48 H48 120.9
C47 C48 H48 120.9
C48 C49 C50 122.1(5)
C48 C49 C52 119.7(5)
C50 C49 C52 118.3(5)
C45 C50 C49 119.6(5)
C45 C50 H50 120.2
C49 C50 H50 120.2
F15 C51 F13 112.0(6)
F15 C51 F14 102.6(5)
F13 C51 F14 102.6(5)
F15 C51 C47 114.5(5)
F13 C51 C47 113.6(5)
F14 C51 C47 110.3(6)
F16 C52 F18 114.0(6)
F16 C52 F17 100.6(6)
F18 C52 F17 96.6(6)
F16 C52 C49 116.9(6)
F18 C52 C49 114.4(5)
F17 C52 C49 111.2(5)
N8 C53 N9 113.6(4)
N8 C53 S4 123.8(3)
N9 C53 S4 122.6(3)
C59 C54 C55 119.1(4)
C59 C54 N9 118.5(4)
C55 C54 N9 122.5(4)
C56 C55 C54 119.9(4)
C56 C55 H55 120.1
C54 C55 H55 120.1
C57 C56 C55 121.6(4)
C57 C56 C60 118.3(4)
C55 C56 C60 120.1(4)
C56 C57 C58 118.4(4)
C56 C57 H57 120.8
C58 C57 H57 120.8
C57 C58 C59 120.9(4)
C57 C58 C61 120.1(4)
C59 C58 C61 118.9(4)
C54 C59 C58 120.1(4)
C54 C59 H59 119.9
C58 C59 H59 119.9
F19 C60 F20 109.8(5)
F19 C60 F21 105.2(5)
F20 C60 F21 104.6(5)
F19 C60 C56 113.2(4)
F20 C60 C56 112.6(4)
F21 C60 C56 110.9(5)
F23 C61 F24 107.6(4)
F23 C61 F22 106.7(4)
F24 C61 F22 104.8(4)
F23 C61 C58 113.3(4)
F24 C61 C58 111.4(4)
F22 C61 C58 112.6(4)

loop_
_geom_bond_atom_site_label_1
_geom_bond_atom_site_label_2
_geom_bond_distance
N1 C1 1.484(7)
N1 C3 1.493(7)
N1 C5 1.520(6)
N1 H1N 0.9300
C1 C2 1.528(8)
C1 H1A 0.9900
C1 H1B 0.9900
C2 H2A 0.9800
C2 H2B 0.9800
C2 H2C 0.9800
C3 C4 1.521(7)
C3 H3A 0.9900
C3 H3B 0.9900
C4 H4A 0.9800
C4 H4B 0.9800
C4 H4C 0.9800
C5 C6 1.497(8)
C5 H5A 0.9900
C5 H5B 0.9900
C6 H6A 0.9800
C6 H6B 0.9800
C6 H6C 0.9800
O1 C13 1.258(6)
O2 C13 1.278(6)
C7 C12 1.378(7)
C7 C8 1.388(7)
C7 C13 1.502(7)
C8 C9 1.380(8)
C8 H8 0.9500
C9 C10 1.390(8)
C9 H9 0.9500
C10 C11 1.390(8)
C10 H10 0.9500
C11 C12 1.387(8)
C11 H11 0.9500
C12 H12 0.9500
S1 C20 1.682(4)
S2 C29 1.699(5)
N2 C20 1.351(6)
N2 C14 1.464(6)
N2 H2N 0.8800
N3 C20 1.374(6)
N3 C21 1.406(6)
N3 H3N 0.8800
N4 C29 1.328(6)
N4 C19 1.451(6)
N4 H4N 0.8800
N5 C29 1.361(6)
N5 C30 1.414(6)
N5 H5N 0.8800
C14 C15 1.528(6)
C14 C19 1.552(6)
C14 H14 1.0000
C15 C16 1.525(7)
C15 H15A 0.9900
C15 H15B 0.9900
C16 C17 1.534(7)
C16 H16A 0.9900
C16 H16B 0.9900
C17 C18 1.521(7)
C17 H17A 0.9900
C17 H17B 0.9900
C18 C19 1.531(6)
C18 H18A 0.9900
C18 H18B 0.9900
C19 H19 1.0000
C21 C26 1.393(7)
C21 C22 1.395(6)
C22 C23 1.386(7)
C22 H22 0.9500
C23 C24 1.398(7)
C23 C27 1.498(7)
C24 C25 1.388(7)
C24 H24 0.9500
C25 C26 1.393(7)
C25 C28 1.480(7)
C26 H26 0.9500
C27 F1 1.302(6)
C27 F3 1.316(6)
C27 F2 1.340(7)
C28 F4 1.339(6)
C28 F6 1.346(6)
C28 F5 1.359(6)
C30 C35 1.388(7)
C30 C31 1.391(6)
C31 C32 1.397(7)
C31 H31 0.9500
C32 C33 1.395(7)
C32 C36 1.492(6)
C33 C34 1.384(7)
C33 H33 0.9500
C34 C35 1.394(6)
C34 C37 1.489(7)
C35 H35 0.9500
C36 F7 1.306(6)
C36 F8 1.337(6)
C36 F9 1.365(6)
C37 F10 1.313(6)
C37 F11 1.331(6)
C37 F12 1.335(6)
S3 C44 1.685(5)
S4 C53 1.705(4)
N6 C44 1.355(6)
N6 C38 1.466(6)
N6 H6N 0.8800
N7 C44 1.373(6)
N7 C45 1.404(6)
N7 H7N 0.8800
N8 C53 1.335(6)
N8 C43 1.445(6)
N8 H8N 0.8800
N9 C53 1.370(6)
N9 C54 1.403(6)
N9 H9N 0.8800
C38 C39 1.520(6)
C38 C43 1.527(6)
C38 H38 1.0000
C39 C40 1.535(7)
C39 H39A 0.9900
C39 H39B 0.9900
C40 C41 1.510(7)
C40 H40A 0.9900
C40 H40B 0.9900
C41 C42 1.522(7)
C41 H41A 0.9900
C41 H41B 0.9900
C42 C43 1.528(6)
C42 H42A 0.9900
C42 H42B 0.9900
C43 H43 1.0000
C45 C50 1.398(7)
C45 C46 1.400(7)
C46 C47 1.384(7)
C46 H46 0.9500
C47 C48 1.396(8)
C47 C51 1.496(8)
C48 C49 1.377(8)
C48 H48 0.9500
C49 C50 1.399(7)
C49 C52 1.488(8)
C50 H50 0.9500
C51 F15 1.297(8)
C51 F13 1.324(7)
C51 F14 1.368(8)
C52 F16 1.243(7)
C52 F18 1.309(7)
C52 F17 1.370(9)
C54 C59 1.393(6)
C54 C55 1.400(6)
C55 C56 1.390(7)
C55 H55 0.9500
C56 C57 1.383(7)
C56 C60 1.512(7)
C57 C58 1.394(7)
C57 H57 0.9500
C58 C59 1.396(6)
C58 C61 1.488(7)
C59 H59 0.9500
C60 F19 1.313(7)
C60 F20 1.338(6)
C60 F21 1.342(7)
C61 F23 1.333(6)
C61 F24 1.348(6)
C61 F22 1.358(5)

loop_
_geom_hbond_atom_site_label_D
_geom_hbond_atom_site_label_H
_geom_hbond_atom_site_label_A
_geom_hbond_distance_DH
_geom_hbond_distance_HA
_geom_hbond_distance_DA
_geom_hbond_angle_DHA
_geom_hbond_site_symmetry_A
N1 H1N O2 0.93 1.89 2.803(5) 168.8 .
N2 H2N O1 0.88 2.27 3.055(5) 148.3 .
N3 H3N O1 0.88 1.99 2.840(5) 163.1 .
N6 H6N O2 0.88 2.17 2.997(5) 155.7 .
N7 H7N O2 0.88 2.04 2.896(5) 162.9 .
N4 H4N S4 0.88 2.56 3.401(4) 159.0 1_465
N5 H5N S4 0.88 2.57 3.381(4) 153.8 1_465
N8 H8N S2 0.88 2.49 3.354(4) 166.4 1_545
N9 H9N S2 0.88 2.63 3.457(4) 157.2 1_545

loop_
_geom_torsion_atom_site_label_1
_geom_torsion_atom_site_label_2
_geom_torsion_atom_site_label_3
_geom_torsion_atom_site_label_4
_geom_torsion
C3 N1 C1 C2 -162.5(4)
C5 N1 C1 C2 73.9(5)
C1 N1 C3 C4 60.7(6)
C5 N1 C3 C4 -174.9(4)
C1 N1 C5 C6 -158.5(5)
C3 N1 C5 C6 76.3(5)
C12 C7 C8 C9 2.8(8)
C13 C7 C8 C9 -175.3(5)
C7 C8 C9 C10 -0.6(8)
C8 C9 C10 C11 -2.2(8)
C9 C10 C11 C12 2.8(8)
C8 C7 C12 C11 -2.1(8)
C13 C7 C12 C11 176.0(5)
C10 C11 C12 C7 -0.6(8)
C12 C7 C13 O1 -29.9(7)
C8 C7 C13 O1 148.1(5)
C12 C7 C13 O2 150.1(5)
C8 C7 C13 O2 -31.8(7)
C20 N2 C14 C15 -148.4(4)
C20 N2 C14 C19 89.9(5)
N2 C14 C15 C16 -179.8(4)
C19 C14 C15 C16 -56.6(5)
C14 C15 C16 C17 55.4(5)
C15 C16 C17 C18 -53.5(6)
C16 C17 C18 C19 55.3(5)
C29 N4 C19 C18 -134.7(4)
C29 N4 C19 C14 102.7(5)
C17 C18 C19 N4 179.1(4)
C17 C18 C19 C14 -58.1(5)
N2 C14 C19 N4 -57.1(5)
C15 C14 C19 N4 179.8(4)
N2 C14 C19 C18 -179.4(4)
C15 C14 C19 C18 57.5(5)
C14 N2 C20 N3 -177.3(4)
C14 N2 C20 S1 6.5(6)
C21 N3 C20 N2 158.8(4)
C21 N3 C20 S1 -25.1(7)
C20 N3 C21 C26 -1.5(8)
C20 N3 C21 C22 178.9(4)
C26 C21 C22 C23 -2.1(7)
N3 C21 C22 C23 177.6(4)
C21 C22 C23 C24 0.6(7)
C21 C22 C23 C27 -176.9(4)
C22 C23 C24 C25 1.6(7)
C27 C23 C24 C25 179.2(4)
C23 C24 C25 C26 -2.3(7)
C23 C24 C25 C28 179.4(5)
C22 C21 C26 C25 1.3(6)
N3 C21 C26 C25 -178.3(4)
C24 C25 C26 C21 0.9(7)
C28 C25 C26 C21 179.1(5)
C22 C23 C27 F1 -7.0(7)
C24 C23 C27 F1 175.4(5)
C22 C23 C27 F3 116.3(6)
C24 C23 C27 F3 -61.3(7)
C22 C23 C27 F2 -126.9(5)
C24 C23 C27 F2 55.5(6)
C24 C25 C28 F4 -23.6(7)
C26 C25 C28 F4 158.1(4)
C24 C25 C28 F6 -144.4(4)
C26 C25 C28 F6 37.3(6)
C24 C25 C28 F5 97.6(5)
C26 C25 C28 F5 -80.7(5)
C19 N4 C29 N5 -177.4(4)
C19 N4 C29 S2 3.7(6)
C30 N5 C29 N4 -176.1(4)
C30 N5 C29 S2 2.8(6)
C29 N5 C30 C35 135.6(5)
C29 N5 C30 C31 -48.3(7)
C35 C30 C31 C32 -1.6(6)
N5 C30 C31 C32 -177.7(4)
C30 C31 C32 C33 1.1(7)
C30 C31 C32 C36 -178.6(4)
C31 C32 C33 C34 0.5(7)
C36 C32 C33 C34 -179.7(4)
C32 C33 C34 C35 -1.6(7)
C32 C33 C34 C37 179.8(4)
C31 C30 C35 C34 0.5(6)
N5 C30 C35 C34 176.7(4)
C33 C34 C35 C30 1.1(7)
C37 C34 C35 C30 179.8(4)
C33 C32 C36 F7 176.9(5)
C31 C32 C36 F7 -3.4(7)
C33 C32 C36 F8 52.7(6)
C31 C32 C36 F8 -127.6(5)
C33 C32 C36 F9 -63.7(6)
C31 C32 C36 F9 116.1(5)
C33 C34 C37 F10 2.7(7)
C35 C34 C37 F10 -175.9(4)
C33 C34 C37 F11 123.9(5)
C35 C34 C37 F11 -54.7(6)
C33 C34 C37 F12 -118.6(5)
C35 C34 C37 F12 62.7(6)
C44 N6 C38 C39 -145.7(4)
C44 N6 C38 C43 93.0(5)
N6 C38 C39 C40 -179.3(4)
C43 C38 C39 C40 -57.6(5)
C38 C39 C40 C41 55.6(6)
C39 C40 C41 C42 -52.3(5)
C40 C41 C42 C43 53.5(6)
C53 N8 C43 C38 98.1(5)
C53 N8 C43 C42 -139.8(4)
N6 C38 C43 N8 -59.9(5)
C39 C38 C43 N8 178.8(4)
N6 C38 C43 C42 178.1(4)
C39 C38 C43 C42 56.8(5)
C41 C42 C43 N8 -178.2(4)
C41 C42 C43 C38 -55.6(5)
C38 N6 C44 N7 -176.7(4)
C38 N6 C44 S3 6.1(6)
C45 N7 C44 N6 166.1(4)
C45 N7 C44 S3 -16.8(7)
C44 N7 C45 C50 -7.6(8)
C44 N7 C45 C46 176.3(5)
C50 C45 C46 C47 0.0(7)
N7 C45 C46 C47 176.3(5)
C45 C46 C47 C48 1.8(8)
C45 C46 C47 C51 -178.2(5)
C46 C47 C48 C49 -1.9(8)
C51 C47 C48 C49 178.0(6)
C47 C48 C49 C50 0.4(8)
C47 C48 C49 C52 -178.6(6)
C46 C45 C50 C49 -1.5(7)
N7 C45 C50 C49 -177.5(5)
C48 C49 C50 C45 1.3(8)
C52 C49 C50 C45 -179.7(5)
C46 C47 C51 F15 139.2(6)
C48 C47 C51 F15 -40.7(9)
C46 C47 C51 F13 8.8(9)
C48 C47 C51 F13 -171.1(6)
C46 C47 C51 F14 -105.7(6)
C48 C47 C51 F14 74.3(7)
C48 C49 C52 F16 -14.8(10)
C50 C49 C52 F16 166.2(6)
C48 C49 C52 F18 -151.9(6)
C50 C49 C52 F18 29.1(9)
C48 C49 C52 F17 99.9(7)
C50 C49 C52 F17 -79.1(7)
C43 N8 C53 N9 -174.7(4)
C43 N8 C53 S4 7.4(6)
C54 N9 C53 N8 -179.7(4)
C54 N9 C53 S4 -1.8(6)
C53 N9 C54 C59 133.5(4)
C53 N9 C54 C55 -48.4(6)
C59 C54 C55 C56 0.9(6)
N9 C54 C55 C56 -177.3(4)
C54 C55 C56 C57 0.3(7)
C54 C55 C56 C60 -177.5(4)
C55 C56 C57 C58 -0.9(7)
C60 C56 C57 C58 176.9(4)
C56 C57 C58 C59 0.3(6)
C56 C57 C58 C61 -178.9(4)
C55 C54 C59 C58 -1.4(6)
N9 C54 C59 C58 176.8(4)
C57 C58 C59 C54 0.8(6)
C61 C58 C59 C54 -179.9(4)
C57 C56 C60 F19 169.3(4)
C55 C56 C60 F19 -12.8(7)
C57 C56 C60 F20 44.1(7)
C55 C56 C60 F20 -138.0(5)
C57 C56 C60 F21 -72.7(6)
C55 C56 C60 F21 105.1(5)
C57 C58 C61 F23 16.4(6)
C59 C58 C61 F23 -162.9(4)
C57 C58 C61 F24 137.9(4)
C59 C58 C61 F24 -41.3(6)
C57 C58 C61 F22 -104.8(5)
C59 C58 C61 F22 76.0(5)
